data_4068426
loop_
_publ_author_name
'Rubio, Miguel'
'Su\'arez, Andr\'es'
'del R\'io, Diego'
'Galindo, Agust\'in'
'\'Alvarez, Eleuterio'
'Pizzano, Antonio'

_publ_section_title
;
 Rhodium Complexes with Pincer Diphosphite Ligands. Unusual Olefin
 in-Plane Coordination in Square-Planar Compounds&#x2020;
;
_journal_issue 2
_journal_name_full Organometallics
_journal_page_first 547
_journal_paper_doi 10.1021/om800830w
_journal_volume 28
_journal_year 2009
_chemical_formula_moiety '2(C63 H83 O7 P2 Rh), C6 H14, C5 H12'
_chemical_formula_sum 'C137 H192 O14 P4 Rh2'
_chemical_formula_weight 2392.61
_chemical_name_systematic
; 
 ? 
;
_space_group_IT_number 14
_symmetry_cell_setting monoclinic
_symmetry_space_group_name_Hall '-P 2ybc'
_symmetry_space_group_name_H-M 'P 1 21/c 1'
_atom_sites_solution_hydrogens geom
_atom_sites_solution_primary direct
_atom_sites_solution_secondary difmap
_audit_creation_method SHELXL-97
_cell_angle_alpha 90.00
_cell_angle_beta 95.0850(10)
_cell_angle_gamma 90.00
_cell_formula_units_Z 2
_cell_length_a 12.3963(2)
_cell_length_b 19.8113(4)
_cell_length_c 27.2608(6)
_cell_measurement_reflns_used 9416
_cell_measurement_temperature 100(2)
_cell_measurement_theta_max 30.53
_cell_measurement_theta_min 2.47
_cell_volume 6668.5(2)
_computing_cell_refinement 'SAINT+ v. 6.04 (Bruker-AXS, 2001)'
_computing_data_collection 'SMART v. 5.625 (Bruker-AXS, 2001)'
_computing_data_reduction 'SAINT+ v. 6.04 (Bruker-AXS, 2001)'
_computing_molecular_graphics 'xp program, SHELXTL v. 6.10, BRUKER, 2000'
_computing_publication_material 'XCIF program, SHELXTL v.6.10, Bruker 2000'
_computing_structure_refinement 'SHELXL-97 (Sheldrick, 1997)'
_computing_structure_solution 'SHELXS-97 (Sheldrick, 1990)'
_diffrn_ambient_temperature 100(2)
_diffrn_detector_area_resol_mean 8.26
_diffrn_measured_fraction_theta_full 0.990
_diffrn_measured_fraction_theta_max 0.990
_diffrn_measurement_device_type 'Bruker-Nonius X8Apex II CCD area detector'
_diffrn_measurement_method 'phi and omega scans with narrow frames'
_diffrn_radiation_monochromator graphite
_diffrn_radiation_source 'fine-focus sealed tube'
_diffrn_radiation_type MoK\a
_diffrn_radiation_wavelength 0.71073
_diffrn_reflns_av_R_equivalents 0.0271
_diffrn_reflns_av_sigmaI/netI 0.0264
_diffrn_reflns_limit_h_max 17
_diffrn_reflns_limit_h_min -17
_diffrn_reflns_limit_k_max 24
_diffrn_reflns_limit_k_min -28
_diffrn_reflns_limit_l_max 39
_diffrn_reflns_limit_l_min -38
_diffrn_reflns_number 110399
_diffrn_reflns_theta_full 30.61
_diffrn_reflns_theta_max 30.61
_diffrn_reflns_theta_min 2.19
_diffrn_standards_decay_% 'no decay'
_exptl_absorpt_coefficient_mu 0.353
_exptl_absorpt_correction_T_max 0.9424
_exptl_absorpt_correction_T_min 0.8834
_exptl_absorpt_correction_type multi-scan
_exptl_absorpt_process_details
; 
 SADABS v. 2.03: Area-Detector Absorption Correction.
 (1997-2001) Bruker-AXS within SAINT+ package, v. 6.04
;
_exptl_crystal_colour yellow
_exptl_crystal_density_diffrn 1.192
_exptl_crystal_density_method 'not measured'
_exptl_crystal_description prism
_exptl_crystal_F_000 2552
_exptl_crystal_size_max 0.36
_exptl_crystal_size_mid 0.31
_exptl_crystal_size_min 0.17
_refine_diff_density_max 1.462
_refine_diff_density_min -0.916
_refine_diff_density_rms 0.080
_refine_ls_extinction_method none
_refine_ls_goodness_of_fit_ref 1.056
_refine_ls_hydrogen_treatment constr
_refine_ls_matrix_type full
_refine_ls_number_parameters 732
_refine_ls_number_reflns 20357
_refine_ls_number_restraints 52
_refine_ls_restrained_S_all 1.069
_refine_ls_R_factor_all 0.0477
_refine_ls_R_factor_gt 0.0373
_refine_ls_shift/su_max 0.002
_refine_ls_shift/su_mean 0.000
_refine_ls_structure_factor_coef Fsqd
_refine_ls_weighting_details 'calc w=1/[\s^2^(Fo^2^)+(0.0465P)^2^+6.1569P] where P=(Fo^2^+2Fc^2^)/3'
_refine_ls_weighting_scheme calc
_refine_ls_wR_factor_gt 0.0934
_refine_ls_wR_factor_ref 0.1013
_reflns_number_gt 17308
_reflns_number_total 20357
_reflns_threshold_expression >2sigma(I)
_cod_data_source_file om800830w_si_003.cif
_cod_data_source_block 6a
_cod_depositor_comments
;
The following automatic conversions were performed:

'_symmetry_cell_setting' value 'Monoclinic' changed to 'monoclinic'
according to /home/saulius/struct/CIF-dictionaries/cif_core.dic
dictionary named 'cif_core.dic' version 2.4.2 from 2011-04-26.

Automatic conversion script
Id: cif_fix_values 1715 2011-07-08 13:25:40Z adriana 
;
_cod_original_sg_symbol_H-M P2(1)/c
_cod_database_code 4068426

loop_
_symmetry_equiv_pos_as_xyz
'x, y, z'
'-x, y+1/2, -z+1/2'
'-x, -y, -z'
'x, -y-1/2, z-1/2'

loop_
_atom_site_label
_atom_site_type_symbol
_atom_site_fract_x
_atom_site_fract_y
_atom_site_fract_z
_atom_site_U_iso_or_equiv
_atom_site_adp_type
_atom_site_occupancy
_atom_site_symmetry_multiplicity
_atom_site_calc_flag
_atom_site_refinement_flags
Rh1 Rh 0.725344(9) 0.010181(6) 0.325917(4) 0.01228(4) Uani 1 1 d .
P1 P 0.73958(3) 0.12056(2) 0.344403(15) 0.01254(8) Uani 1 1 d .
P2 P 0.71532(3) -0.08025(2) 0.277360(15) 0.01331(8) Uani 1 1 d .
O1 O 0.72829(9) 0.16298(6) 0.29326(4) 0.0154(2) Uani 1 1 d .
O2 O 0.84856(9) 0.15773(6) 0.36660(4) 0.0154(2) Uani 1 1 d .
O3 O 0.64730(9) 0.14966(6) 0.37586(4) 0.0143(2) Uani 1 1 d .
O4 O 0.70492(9) -0.05647(6) 0.22022(4) 0.0167(2) Uani 1 1 d .
O5 O 0.82080(9) -0.12634(6) 0.28342(5) 0.0164(2) Uani 1 1 d .
O6 O 0.61700(9) -0.13385(6) 0.27168(4) 0.0149(2) Uani 1 1 d .
O7 O 0.74605(15) -0.06473(8) 0.42396(6) 0.0394(4) Uani 1 1 d .
C1 C 0.71552(12) 0.05276(8) 0.25778(6) 0.0138(3) Uani 1 1 d .
C2 C 0.70699(12) 0.01410(8) 0.21492(6) 0.0152(3) Uani 1 1 d .
C3 C 0.70013(14) 0.04133(9) 0.16799(6) 0.0208(3) Uani 1 1 d .
H3 H 0.6953 0.0132 0.1396 0.025 Uiso 1 1 d R
C4 C 0.70080(16) 0.11160(10) 0.16380(7) 0.0238(4) Uani 1 1 d .
H4 H 0.6957 0.1316 0.1320 0.029 Uiso 1 1 d R
C5 C 0.70853(14) 0.15307(9) 0.20512(6) 0.0206(3) Uani 1 1 d .
H5 H 0.7083 0.2008 0.2020 0.025 Uiso 1 1 d R
C6 C 0.71661(12) 0.12254(8) 0.25098(6) 0.0145(3) Uani 1 1 d .
C7 C 0.87312(12) 0.17203(8) 0.41673(6) 0.0148(3) Uani 1 1 d .
C8 C 0.96786(12) 0.14513(9) 0.44145(6) 0.0173(3) Uani 1 1 d .
C9 C 0.98826(13) 0.16292(9) 0.49086(6) 0.0197(3) Uani 1 1 d .
H9 H 1.0507 0.1447 0.5088 0.024 Uiso 1 1 d R
C10 C 0.92195(13) 0.20605(9) 0.51560(6) 0.0205(3) Uani 1 1 d .
C11 C 0.83277(13) 0.23407(9) 0.48846(6) 0.0203(3) Uani 1 1 d .
H11 H 0.7877 0.2646 0.5041 0.024 Uiso 1 1 d R
C12 C 0.80771(12) 0.21832(8) 0.43874(6) 0.0158(3) Uani 1 1 d .
C13 C 0.71444(12) 0.25363(8) 0.41160(6) 0.0154(3) Uani 1 1 d .
C14 C 0.63316(12) 0.21941(8) 0.38320(6) 0.0137(3) Uani 1 1 d .
C15 C 0.53545(12) 0.25015(8) 0.36470(6) 0.0150(3) Uani 1 1 d .
C16 C 0.53004(13) 0.31967(9) 0.37173(6) 0.0179(3) Uani 1 1 d .
H16 H 0.4661 0.3425 0.3591 0.021 Uiso 1 1 d R
C17 C 0.61318(13) 0.35799(9) 0.39643(6) 0.0182(3) Uani 1 1 d .
C18 C 0.70347(13) 0.32358(9) 0.41726(6) 0.0181(3) Uani 1 1 d .
H18 H 0.7591 0.3480 0.4357 0.022 Uiso 1 1 d R
C19 C 1.04988(13) 0.10225(10) 0.41567(7) 0.0219(3) Uani 1 1 d .
C20 C 0.99929(15) 0.03604(10) 0.39577(8) 0.0300(4) Uani 1 1 d .
H20A H 1.0542 0.0092 0.3809 0.045 Uiso 1 1 d R
H20B H 0.9396 0.0461 0.3709 0.045 Uiso 1 1 d R
H20C H 0.9717 0.0105 0.4228 0.045 Uiso 1 1 d R
C21 C 1.14869(16) 0.08356(13) 0.45093(8) 0.0361(5) Uani 1 1 d .
H21A H 1.1254 0.0567 0.4783 0.054 Uiso 1 1 d R
H21B H 1.1842 0.1249 0.4639 0.054 Uiso 1 1 d R
H21C H 1.1997 0.0572 0.4332 0.054 Uiso 1 1 d R
C22 C 1.09158(15) 0.14359(12) 0.37357(8) 0.0315(4) Uani 1 1 d .
H22A H 1.1443 0.1168 0.3572 0.047 Uiso 1 1 d R
H22B H 1.1263 0.1849 0.3869 0.047 Uiso 1 1 d R
H22C H 1.0307 0.1554 0.3497 0.047 Uiso 1 1 d R
C23 C 0.95269(15) 0.22283(12) 0.56971(7) 0.0285(4) Uani 1 1 d .
C24 C 0.9763(3) 0.15756(17) 0.59940(9) 0.0587(9) Uani 1 1 d .
H24A H 1.0372 0.1338 0.5866 0.088 Uiso 1 1 d R
H24B H 0.9121 0.1285 0.5964 0.088 Uiso 1 1 d R
H24C H 0.9948 0.1689 0.6341 0.088 Uiso 1 1 d R
C25 C 0.86167(18) 0.25897(14) 0.59353(8) 0.0392(6) Uani 1 1 d .
H25A H 0.8817 0.2640 0.6289 0.059 Uiso 1 1 d R
H25B H 0.7948 0.2326 0.5884 0.059 Uiso 1 1 d R
H25C H 0.8503 0.3037 0.5785 0.059 Uiso 1 1 d R
C26 C 1.0529(2) 0.26742(18) 0.57352(10) 0.0554(8) Uani 1 1 d .
H26A H 1.1129 0.2434 0.5602 0.083 Uiso 1 1 d R
H26B H 1.0728 0.2787 0.6082 0.083 Uiso 1 1 d R
H26C H 1.0375 0.3090 0.5547 0.083 Uiso 1 1 d R
C27 C 0.43885(12) 0.21012(9) 0.33959(6) 0.0171(3) Uani 1 1 d .
C28 C 0.40855(13) 0.15117(9) 0.37250(7) 0.0220(3) Uani 1 1 d .
H28A H 0.3893 0.1688 0.4042 0.033 Uiso 1 1 d R
H28B H 0.4704 0.1205 0.3781 0.033 Uiso 1 1 d R
H28C H 0.3467 0.1266 0.3562 0.033 Uiso 1 1 d R
C29 C 0.46542(14) 0.18246(11) 0.28931(7) 0.0258(4) Uani 1 1 d .
H29A H 0.3995 0.1641 0.2717 0.039 Uiso 1 1 d R
H29B H 0.5198 0.1467 0.2943 0.039 Uiso 1 1 d R
H29C H 0.4938 0.2189 0.2699 0.039 Uiso 1 1 d R
C30 C 0.33792(13) 0.25515(10) 0.33089(7) 0.0236(4) Uani 1 1 d .
H30A H 0.2765 0.2279 0.3171 0.035 Uiso 1 1 d R
H30B H 0.3521 0.2912 0.3077 0.035 Uiso 1 1 d R
H30C H 0.3208 0.2750 0.3622 0.035 Uiso 1 1 d R
C31 C 0.60045(15) 0.43476(9) 0.40070(7) 0.0223(3) Uani 1 1 d .
C32 C 0.5036(2) 0.45061(11) 0.43019(9) 0.0346(5) Uani 1 1 d .
H32A H 0.5190 0.4346 0.4641 0.052 Uiso 1 1 d R
H32B H 0.4388 0.4278 0.4150 0.052 Uiso 1 1 d R
H32C H 0.4912 0.4995 0.4303 0.052 Uiso 1 1 d R
C33 C 0.57991(18) 0.46582(10) 0.34898(8) 0.0300(4) Uani 1 1 d .
H33A H 0.5691 0.5146 0.3519 0.045 Uiso 1 1 d R
H33B H 0.5151 0.4454 0.3318 0.045 Uiso 1 1 d R
H33C H 0.6425 0.4573 0.3303 0.045 Uiso 1 1 d R
C34 C 0.7013(2) 0.46801(11) 0.42650(10) 0.0408(6) Uani 1 1 d .
H34A H 0.7643 0.4572 0.4086 0.061 Uiso 1 1 d R
H34B H 0.7132 0.4512 0.4604 0.061 Uiso 1 1 d R
H34C H 0.6911 0.5171 0.4270 0.061 Uiso 1 1 d R
C35 C 0.83314(12) -0.19635(8) 0.28002(6) 0.0141(3) Uani 1 1 d .
C36 C 0.92220(12) -0.22031(8) 0.25665(6) 0.0150(3) Uani 1 1 d .
C37 C 0.94080(12) -0.28996(8) 0.25904(6) 0.0162(3) Uani 1 1 d .
H37 H 1.0011 -0.3076 0.2440 0.019 Uiso 1 1 d R
C38 C 0.87508(12) -0.33487(8) 0.28239(6) 0.0147(3) Uani 1 1 d .
C39 C 0.78711(12) -0.30788(8) 0.30403(6) 0.0147(3) Uani 1 1 d .
H39 H 0.7398 -0.3377 0.3190 0.018 Uiso 1 1 d R
C40 C 0.76559(12) -0.23885(8) 0.30460(6) 0.0132(3) Uani 1 1 d .
C41 C 0.67495(12) -0.21596(8) 0.33304(6) 0.0141(3) Uani 1 1 d .
C42 C 0.59870(12) -0.16775(8) 0.31564(6) 0.0144(3) Uani 1 1 d .
C43 C 0.50407(12) -0.15418(8) 0.33871(6) 0.0168(3) Uani 1 1 d .
C44 C 0.49357(13) -0.18865(9) 0.38274(6) 0.0190(3) Uani 1 1 d .
H44 H 0.4308 -0.1805 0.3995 0.023 Uiso 1 1 d R
C45 C 0.57034(13) -0.23447(9) 0.40352(6) 0.0171(3) Uani 1 1 d .
C46 C 0.65980(12) -0.24774(8) 0.37761(6) 0.0157(3) Uani 1 1 d .
H46 H 0.7122 -0.2795 0.3907 0.019 Uiso 1 1 d R
C47 C 0.99767(13) -0.17334(9) 0.23062(7) 0.0203(3) Uani 1 1 d .
C48 C 1.08726(15) -0.21268(10) 0.20771(9) 0.0301(4) Uani 1 1 d .
H48A H 1.1332 -0.1812 0.1913 0.045 Uiso 1 1 d R
H48B H 1.0545 -0.2450 0.1836 0.045 Uiso 1 1 d R
H48C H 1.1313 -0.2370 0.2336 0.045 Uiso 1 1 d R
C49 C 1.05468(14) -0.12372(10) 0.26768(8) 0.0273(4) Uani 1 1 d .
H49A H 1.0003 -0.0970 0.2830 0.041 Uiso 1 1 d R
H49B H 1.1015 -0.0936 0.2505 0.041 Uiso 1 1 d R
H49C H 1.0986 -0.1489 0.2931 0.041 Uiso 1 1 d R
C50 C 0.93325(15) -0.13478(11) 0.18860(8) 0.0285(4) Uani 1 1 d .
H50A H 0.8800 -0.1053 0.2023 0.043 Uiso 1 1 d R
H50B H 0.8957 -0.1671 0.1658 0.043 Uiso 1 1 d R
H50C H 0.9831 -0.1074 0.1709 0.043 Uiso 1 1 d R
C51 C 0.89562(13) -0.41104(8) 0.28478(7) 0.0175(3) Uani 1 1 d .
C52 C 1.00051(14) -0.43115(9) 0.26256(8) 0.0241(4) Uani 1 1 d .
H52A H 0.9956 -0.4183 0.2277 0.036 Uiso 1 1 d R
H52B H 1.0109 -0.4801 0.2655 0.036 Uiso 1 1 d R
H52C H 1.0620 -0.4079 0.2802 0.036 Uiso 1 1 d R
C53 C 0.79949(14) -0.44708(9) 0.25636(8) 0.0276(4) Uani 1 1 d .
H53A H 0.7327 -0.4361 0.2714 0.041 Uiso 1 1 d R
H53B H 0.8114 -0.4960 0.2577 0.041 Uiso 1 1 d R
H53C H 0.7931 -0.4321 0.2220 0.041 Uiso 1 1 d R
C54 C 0.90485(18) -0.43445(11) 0.33873(8) 0.0316(4) Uani 1 1 d .
H54A H 0.9676 -0.4128 0.3567 0.047 Uiso 1 1 d R
H54B H 0.9139 -0.4836 0.3400 0.047 Uiso 1 1 d R
H54C H 0.8389 -0.4219 0.3539 0.047 Uiso 1 1 d R
C55 C 0.41320(13) -0.10811(9) 0.31533(7) 0.0200(3) Uani 1 1 d .
C56 C 0.31742(15) -0.10487(12) 0.34738(8) 0.0310(4) Uani 1 1 d .
H56A H 0.2609 -0.0755 0.3316 0.046 Uiso 1 1 d R
H56B H 0.3422 -0.0867 0.3799 0.046 Uiso 1 1 d R
H56C H 0.2880 -0.1503 0.3511 0.046 Uiso 1 1 d R
C57 C 0.37062(14) -0.13775(10) 0.26517(7) 0.0236(4) Uani 1 1 d .
H57A H 0.3412 -0.1830 0.2700 0.035 Uiso 1 1 d R
H57B H 0.4300 -0.1407 0.2438 0.035 Uiso 1 1 d R
H57C H 0.3135 -0.1085 0.2498 0.035 Uiso 1 1 d R
C58 C 0.45176(15) -0.03510(10) 0.30860(10) 0.0344(5) Uani 1 1 d .
H58A H 0.5043 -0.0341 0.2838 0.052 Uiso 1 1 d R
H58B H 0.4860 -0.0182 0.3400 0.052 Uiso 1 1 d R
H58C H 0.3896 -0.0065 0.2978 0.052 Uiso 1 1 d R
C59 C 0.56006(14) -0.26872(10) 0.45320(7) 0.0222(3) Uani 1 1 d .
C60 C 0.5933(2) -0.34316(12) 0.45105(10) 0.0440(6) Uani 1 1 d .
H60A H 0.5834 -0.3648 0.4827 0.066 Uiso 1 1 d R
H60B H 0.6696 -0.3462 0.4444 0.066 Uiso 1 1 d R
H60C H 0.5483 -0.3661 0.4248 0.066 Uiso 1 1 d R
C61 C 0.44497(18) -0.26611(14) 0.46879(9) 0.0403(6) Uani 1 1 d .
H61A H 0.4228 -0.2189 0.4719 0.060 Uiso 1 1 d R
H61B H 0.4427 -0.2890 0.5006 0.060 Uiso 1 1 d R
H61C H 0.3955 -0.2887 0.4440 0.060 Uiso 1 1 d R
C62 C 0.6362(2) -0.23223(14) 0.49191(8) 0.0413(5) Uani 1 1 d .
H62A H 0.6142 -0.1849 0.4940 0.062 Uiso 1 1 d R
H62B H 0.7106 -0.2345 0.4824 0.062 Uiso 1 1 d R
H62C H 0.6326 -0.2540 0.5240 0.062 Uiso 1 1 d R
C63 C 0.73708(14) -0.03477(9) 0.38801(7) 0.0218(3) Uani 1 1 d .
C64 C 0.1546(6) 0.5551(3) 0.4456(2) 0.0608(17) Uani 0.50 1 d PDU
H64A H 0.2337 0.5538 0.4513 0.091 Uiso 0.50 1 d PR
H64B H 0.1256 0.5857 0.4695 0.091 Uiso 0.50 1 d PR
H64C H 0.1336 0.5712 0.4122 0.091 Uiso 0.50 1 d PR
C65 C 0.1152(6) 0.4826(4) 0.4493(5) 0.117(4) Uani 0.50 1 d PDU
H65A H 0.0820 0.4825 0.4810 0.140 Uiso 0.50 1 d PR
H65B H 0.0553 0.4768 0.4231 0.140 Uiso 0.50 1 d PR
C66 C 0.1642(6) 0.4303(4) 0.4522(5) 0.103(3) Uani 0.50 1 d PDU
H66A H 0.2164 0.4354 0.4816 0.124 Uiso 0.50 1 d PR
H66B H 0.2071 0.4373 0.4237 0.124 Uiso 0.50 1 d PR
C67 C 0.1363(4) 0.3574(3) 0.45008(19) 0.0447(11) Uani 0.50 1 d PDU
H67A H 0.1723 0.3356 0.4232 0.054 Uiso 0.50 1 d PR
H67B H 0.1633 0.3361 0.4816 0.054 Uiso 0.50 1 d PR
C68 C 0.0190(4) 0.3464(3) 0.44157(19) 0.0490(13) Uani 0.50 1 d PDU
H68A H -0.0164 0.3729 0.4659 0.074 Uiso 0.50 1 d PR
H68B H 0.0004 0.2986 0.4448 0.074 Uiso 0.50 1 d PR
H68C H -0.0057 0.3622 0.4084 0.074 Uiso 0.50 1 d PR
C69 C 0.6849(6) 0.0713(2) 0.50349(19) 0.117(2) Uani 1 1 d DU
H69A H 0.6873 0.0734 0.5395 0.176 Uiso 1 1 d R
H69B H 0.7080 0.1147 0.4907 0.176 Uiso 1 1 d R
H69C H 0.7334 0.0355 0.4939 0.176 Uiso 1 1 d R
C70 C 0.5885(6) 0.0632(3) 0.4834(3) 0.145(3) Uani 1 1 d DU
H70A H 0.5884 0.0534 0.4477 0.174 Uiso 1 1 d R
H70B H 0.5430 0.1034 0.4880 0.174 Uiso 1 1 d R
C71 C 0.5520(5) 0.0047(3) 0.5104(2) 0.136(3) Uani 1 1 d DU
H71A H 0.5976 -0.0354 0.5057 0.163 Uiso 1 1 d R
H71B H 0.5529 0.0145 0.5461 0.163 Uiso 1 1 d R

loop_
_atom_site_aniso_label
_atom_site_aniso_U_11
_atom_site_aniso_U_22
_atom_site_aniso_U_33
_atom_site_aniso_U_23
_atom_site_aniso_U_13
_atom_site_aniso_U_12
Rh1 0.01326(6) 0.00919(6) 0.01405(6) 0.00001(4) -0.00071(4) 0.00089(4)
P1 0.01172(16) 0.01063(18) 0.01491(18) -0.00122(14) -0.00092(12) -0.00005(12)
P2 0.01307(17) 0.00945(18) 0.01712(19) -0.00061(14) -0.00039(13) 0.00059(13)
O1 0.0189(5) 0.0106(5) 0.0162(5) -0.0010(4) -0.0014(4) -0.0005(4)
O2 0.0123(5) 0.0174(6) 0.0162(5) -0.0033(4) -0.0004(4) -0.0020(4)
O3 0.0127(5) 0.0107(5) 0.0195(6) -0.0009(4) 0.0007(4) 0.0009(4)
O4 0.0213(5) 0.0118(5) 0.0168(5) -0.0022(4) 0.0005(4) -0.0006(4)
O5 0.0130(5) 0.0081(5) 0.0280(6) -0.0019(4) 0.0003(4) 0.0003(4)
O6 0.0130(5) 0.0126(5) 0.0186(5) 0.0004(4) -0.0007(4) -0.0005(4)
O7 0.0623(11) 0.0311(9) 0.0236(7) 0.0093(6) -0.0029(7) 0.0018(7)
C1 0.0119(6) 0.0127(7) 0.0166(7) -0.0012(6) -0.0001(5) -0.0004(5)
C2 0.0141(6) 0.0120(7) 0.0193(7) -0.0008(6) 0.0003(5) -0.0012(5)
C3 0.0267(8) 0.0194(9) 0.0159(8) -0.0025(6) -0.0011(6) -0.0034(6)
C4 0.0337(9) 0.0208(9) 0.0162(8) 0.0038(7) -0.0021(6) -0.0041(7)
C5 0.0267(8) 0.0139(8) 0.0205(8) 0.0027(6) -0.0015(6) -0.0029(6)
C6 0.0135(6) 0.0133(7) 0.0163(7) -0.0011(6) -0.0004(5) -0.0013(5)
C7 0.0141(6) 0.0144(7) 0.0155(7) -0.0019(6) -0.0017(5) -0.0014(5)
C8 0.0125(6) 0.0183(8) 0.0206(8) -0.0021(6) -0.0010(5) 0.0018(5)
C9 0.0152(7) 0.0233(9) 0.0197(8) -0.0019(7) -0.0032(6) 0.0040(6)
C10 0.0188(7) 0.0240(9) 0.0179(8) -0.0039(7) -0.0032(6) 0.0043(6)
C11 0.0189(7) 0.0217(9) 0.0197(8) -0.0050(7) -0.0023(6) 0.0058(6)
C12 0.0140(6) 0.0141(7) 0.0185(7) -0.0019(6) -0.0026(5) 0.0014(5)
C13 0.0155(7) 0.0139(7) 0.0165(7) -0.0019(6) -0.0009(5) 0.0024(5)
C14 0.0145(6) 0.0104(7) 0.0161(7) -0.0003(5) 0.0011(5) 0.0016(5)
C15 0.0136(6) 0.0163(8) 0.0149(7) 0.0008(6) -0.0002(5) 0.0014(5)
C16 0.0171(7) 0.0165(8) 0.0197(8) 0.0014(6) -0.0006(5) 0.0042(6)
C17 0.0208(7) 0.0141(8) 0.0195(8) -0.0003(6) 0.0000(6) 0.0031(6)
C18 0.0186(7) 0.0145(8) 0.0204(8) -0.0029(6) -0.0025(6) 0.0017(6)
C19 0.0130(7) 0.0273(9) 0.0246(9) -0.0067(7) -0.0021(6) 0.0057(6)
C20 0.0241(9) 0.0227(10) 0.0421(12) -0.0094(8) -0.0039(8) 0.0080(7)
C21 0.0192(8) 0.0528(14) 0.0346(11) -0.0142(10) -0.0077(7) 0.0171(8)
C22 0.0187(8) 0.0445(13) 0.0323(10) -0.0037(9) 0.0075(7) 0.0000(8)
C23 0.0235(8) 0.0431(12) 0.0176(8) -0.0074(8) -0.0049(6) 0.0113(8)
C24 0.082(2) 0.070(2) 0.0229(11) 0.0045(12) -0.0037(12) 0.0395(17)
C25 0.0317(10) 0.0642(17) 0.0206(9) -0.0112(10) -0.0034(7) 0.0164(10)
C26 0.0323(11) 0.096(2) 0.0372(13) -0.0355(14) -0.0031(9) -0.0131(13)
C27 0.0128(6) 0.0189(8) 0.0191(8) 0.0010(6) -0.0013(5) 0.0007(5)
C28 0.0155(7) 0.0215(9) 0.0286(9) 0.0032(7) -0.0007(6) -0.0019(6)
C29 0.0183(8) 0.0364(11) 0.0222(9) -0.0076(8) -0.0019(6) -0.0022(7)
C30 0.0145(7) 0.0251(9) 0.0301(9) 0.0040(7) -0.0036(6) 0.0031(6)
C31 0.0290(9) 0.0133(8) 0.0240(9) -0.0009(6) -0.0008(6) 0.0039(6)
C32 0.0508(13) 0.0190(10) 0.0358(11) 0.0000(8) 0.0142(9) 0.0099(8)
C33 0.0431(11) 0.0184(9) 0.0287(10) 0.0045(8) 0.0039(8) 0.0042(8)
C34 0.0447(12) 0.0155(9) 0.0584(15) -0.0057(10) -0.0165(11) 0.0013(8)
C35 0.0124(6) 0.0097(7) 0.0196(7) -0.0021(6) -0.0013(5) 0.0005(5)
C36 0.0119(6) 0.0118(7) 0.0211(8) -0.0008(6) 0.0010(5) -0.0008(5)
C37 0.0129(6) 0.0133(7) 0.0224(8) -0.0023(6) 0.0020(5) 0.0002(5)
C38 0.0140(6) 0.0108(7) 0.0190(7) -0.0019(6) -0.0008(5) 0.0001(5)
C39 0.0135(6) 0.0120(7) 0.0183(7) 0.0001(6) -0.0001(5) -0.0007(5)
C40 0.0119(6) 0.0117(7) 0.0158(7) -0.0010(5) -0.0006(5) 0.0009(5)
C41 0.0116(6) 0.0115(7) 0.0189(7) -0.0029(6) 0.0006(5) 0.0005(5)
C42 0.0130(6) 0.0125(7) 0.0172(7) -0.0014(6) -0.0009(5) -0.0007(5)
C43 0.0123(6) 0.0149(8) 0.0230(8) -0.0021(6) -0.0008(5) 0.0019(5)
C44 0.0142(7) 0.0201(8) 0.0230(8) -0.0019(6) 0.0028(6) 0.0024(6)
C45 0.0154(7) 0.0174(8) 0.0187(8) -0.0022(6) 0.0017(5) -0.0002(5)
C46 0.0146(7) 0.0134(7) 0.0188(7) -0.0010(6) 0.0003(5) 0.0015(5)
C47 0.0148(7) 0.0139(8) 0.0330(9) 0.0025(7) 0.0068(6) -0.0012(5)
C48 0.0223(8) 0.0192(9) 0.0515(13) 0.0006(9) 0.0185(8) -0.0005(7)
C49 0.0169(8) 0.0184(9) 0.0465(12) -0.0019(8) 0.0030(7) -0.0055(6)
C50 0.0233(8) 0.0287(10) 0.0347(10) 0.0107(8) 0.0091(7) -0.0001(7)
C51 0.0158(7) 0.0099(7) 0.0269(8) -0.0011(6) 0.0027(6) 0.0009(5)
C52 0.0183(8) 0.0134(8) 0.0414(11) -0.0020(7) 0.0066(7) 0.0029(6)
C53 0.0189(8) 0.0139(8) 0.0497(12) -0.0089(8) 0.0009(7) -0.0011(6)
C54 0.0410(11) 0.0218(10) 0.0326(11) 0.0072(8) 0.0067(8) 0.0112(8)
C55 0.0121(7) 0.0194(8) 0.0282(9) 0.0003(7) -0.0004(6) 0.0027(6)
C56 0.0169(8) 0.0439(12) 0.0321(10) 0.0015(9) 0.0023(7) 0.0128(8)
C57 0.0162(7) 0.0263(9) 0.0274(9) 0.0030(7) -0.0028(6) 0.0013(6)
C58 0.0174(8) 0.0165(9) 0.0673(15) 0.0000(9) -0.0067(8) 0.0047(6)
C59 0.0218(8) 0.0249(9) 0.0203(8) 0.0030(7) 0.0049(6) 0.0041(6)
C60 0.0604(15) 0.0320(12) 0.0435(13) 0.0131(10) 0.0254(11) 0.0116(11)
C61 0.0280(10) 0.0573(16) 0.0375(12) 0.0150(11) 0.0138(8) 0.0069(10)
C62 0.0428(12) 0.0574(16) 0.0229(10) 0.0005(10) -0.0011(8) -0.0029(11)
C63 0.0263(8) 0.0163(8) 0.0223(8) -0.0021(7) -0.0015(6) 0.0020(6)
C64 0.108(5) 0.033(2) 0.038(3) 0.002(2) -0.011(3) -0.008(3)
C65 0.057(4) 0.045(3) 0.241(11) 0.024(6) -0.031(6) -0.009(3)
C66 0.052(4) 0.049(3) 0.204(9) -0.001(5) -0.016(5) -0.007(3)
C67 0.041(2) 0.056(3) 0.037(2) 0.007(2) 0.0019(19) 0.003(2)
C68 0.047(3) 0.069(4) 0.032(2) 0.009(2) 0.010(2) -0.012(2)
C69 0.219(6) 0.065(3) 0.076(3) 0.011(2) 0.054(4) 0.035(4)
C70 0.195(6) 0.118(5) 0.127(5) 0.052(4) 0.048(4) 0.077(4)
C71 0.230(7) 0.108(4) 0.081(4) 0.034(3) 0.074(5) 0.057(5)

loop_
_atom_type_symbol
_atom_type_description
_atom_type_scat_dispersion_real
_atom_type_scat_dispersion_imag
_atom_type_scat_source
C C 0.0033 0.0016 'International Tables Vol C Tables 4.2.6.8 and 6.1.1.4'
H H 0.0000 0.0000 'International Tables Vol C Tables 4.2.6.8 and 6.1.1.4'
O O 0.0106 0.0060 'International Tables Vol C Tables 4.2.6.8 and 6.1.1.4'
P P 0.1023 0.0942 'International Tables Vol C Tables 4.2.6.8 and 6.1.1.4'
Rh Rh -1.1178 0.9187 'International Tables Vol C Tables 4.2.6.8 and 6.1.1.4'

loop_
_geom_angle_atom_site_label_1
_geom_angle_atom_site_label_2
_geom_angle_atom_site_label_3
_geom_angle
_geom_angle_site_symmetry_1
C63 Rh1 C1 176.50(7) .
C63 Rh1 P2 98.51(6) .
C1 Rh1 P2 78.16(5) .
C63 Rh1 P1 104.89(6) .
C1 Rh1 P1 78.37(5) .
P2 Rh1 P1 156.378(16) .
O3 P1 O2 104.50(6) .
O3 P1 O1 105.24(6) .
O2 P1 O1 95.25(6) .
O3 P1 Rh1 115.21(5) .
O2 P1 Rh1 125.19(5) .
O1 P1 Rh1 108.19(5) .
O5 P2 O6 103.83(6) .
O5 P2 O4 105.13(7) .
O6 P2 O4 95.97(6) .
O5 P2 Rh1 113.47(5) .
O6 P2 Rh1 126.09(5) .
O4 P2 Rh1 109.46(5) .
C6 O1 P1 113.91(10) .
C7 O2 P1 124.15(10) .
C14 O3 P1 122.29(10) .
C2 O4 P2 112.77(10) .
C35 O5 P2 130.95(10) .
C42 O6 P2 114.14(10) .
C2 C1 C6 115.73(15) .
C2 C1 Rh1 122.14(12) .
C6 C1 Rh1 122.13(12) .
C3 C2 C1 123.70(16) .
C3 C2 O4 118.85(15) .
C1 C2 O4 117.45(14) .
C2 C3 C4 117.62(16) .
C2 C3 H3 121.2 .
C4 C3 H3 121.2 .
C5 C4 C3 121.54(16) .
C5 C4 H4 119.2 .
C3 C4 H4 119.3 .
C6 C5 C4 117.88(16) .
C6 C5 H5 121.0 .
C4 C5 H5 121.1 .
C5 C6 C1 123.52(15) .
C5 C6 O1 119.15(14) .
C1 C6 O1 117.32(14) .
C12 C7 O2 117.89(13) .
C12 C7 C8 122.40(15) .
O2 C7 C8 119.37(14) .
C9 C8 C7 116.08(15) .
C9 C8 C19 120.63(14) .
C7 C8 C19 123.16(15) .
C8 C9 C10 123.80(15) .
C8 C9 H9 118.1 .
C10 C9 H9 118.1 .
C11 C10 C9 117.42(15) .
C11 C10 C23 123.07(16) .
C9 C10 C23 119.44(15) .
C10 C11 C12 121.64(15) .
C10 C11 H11 119.1 .
C12 C11 H11 119.2 .
C7 C12 C11 118.42(14) .
C7 C12 C13 123.37(14) .
C11 C12 C13 118.18(14) .
C14 C13 C18 118.06(14) .
C14 C13 C12 122.62(14) .
C18 C13 C12 119.18(14) .
C13 C14 C15 123.08(15) .
C13 C14 O3 117.63(13) .
C15 C14 O3 119.14(14) .
C16 C15 C14 115.38(14) .
C16 C15 C27 121.58(14) .
C14 C15 C27 123.02(14) .
C15 C16 C17 123.96(15) .
C15 C16 H16 118.0 .
C17 C16 H16 118.0 .
C18 C17 C16 117.51(15) .
C18 C17 C31 122.70(15) .
C16 C17 C31 119.77(15) .
C17 C18 C13 121.51(15) .
C17 C18 H18 119.2 .
C13 C18 H18 119.3 .
C20 C19 C21 107.11(17) .
C20 C19 C22 110.26(16) .
C21 C19 C22 107.09(16) .
C20 C19 C8 111.56(14) .
C21 C19 C8 111.70(15) .
C22 C19 C8 109.02(16) .
C19 C20 H20A 109.5 .
C19 C20 H20B 109.4 .
H20A C20 H20B 109.5 .
C19 C20 H20C 109.5 .
H20A C20 H20C 109.5 .
H20B C20 H20C 109.5 .
C19 C21 H21A 109.5 .
C19 C21 H21B 109.4 .
H21A C21 H21B 109.5 .
C19 C21 H21C 109.5 .
H21A C21 H21C 109.5 .
H21B C21 H21C 109.5 .
C19 C22 H22A 109.5 .
C19 C22 H22B 109.5 .
H22A C22 H22B 109.5 .
C19 C22 H22C 109.5 .
H22A C22 H22C 109.5 .
H22B C22 H22C 109.5 .
C26 C23 C10 108.96(18) .
C26 C23 C25 109.2(2) .
C10 C23 C25 112.45(15) .
C26 C23 C24 109.6(2) .
C10 C23 C24 110.15(19) .
C25 C23 C24 106.5(2) .
C23 C24 H24A 109.5 .
C23 C24 H24B 109.5 .
H24A C24 H24B 109.5 .
C23 C24 H24C 109.4 .
H24A C24 H24C 109.5 .
H24B C24 H24C 109.5 .
C23 C25 H25A 109.5 .
C23 C25 H25B 109.6 .
H25A C25 H25B 109.5 .
C23 C25 H25C 109.3 .
H25A C25 H25C 109.5 .
H25B C25 H25C 109.5 .
C23 C26 H26A 109.6 .
C23 C26 H26B 109.4 .
H26A C26 H26B 109.5 .
C23 C26 H26C 109.4 .
H26A C26 H26C 109.5 .
H26B C26 H26C 109.5 .
C30 C27 C29 107.73(14) .
C30 C27 C28 107.03(14) .
C29 C27 C28 109.35(15) .
C30 C27 C15 111.03(14) .
C29 C27 C15 111.03(13) .
C28 C27 C15 110.55(13) .
C27 C28 H28A 109.5 .
C27 C28 H28B 109.4 .
H28A C28 H28B 109.5 .
C27 C28 H28C 109.5 .
H28A C28 H28C 109.5 .
H28B C28 H28C 109.5 .
C27 C29 H29A 109.5 .
C27 C29 H29B 109.4 .
H29A C29 H29B 109.5 .
C27 C29 H29C 109.5 .
H29A C29 H29C 109.5 .
H29B C29 H29C 109.5 .
C27 C30 H30A 109.4 .
C27 C30 H30B 109.4 .
H30A C30 H30B 109.5 .
C27 C30 H30C 109.5 .
H30A C30 H30C 109.5 .
H30B C30 H30C 109.5 .
C34 C31 C17 112.13(15) .
C34 C31 C32 108.46(18) .
C17 C31 C32 109.44(16) .
C34 C31 C33 108.16(18) .
C17 C31 C33 109.66(15) .
C32 C31 C33 108.93(16) .
C31 C32 H32A 109.3 .
C31 C32 H32B 109.6 .
H32A C32 H32B 109.5 .
C31 C32 H32C 109.5 .
H32A C32 H32C 109.5 .
H32B C32 H32C 109.5 .
C31 C33 H33A 109.4 .
C31 C33 H33B 109.5 .
H33A C33 H33B 109.5 .
C31 C33 H33C 109.5 .
H33A C33 H33C 109.5 .
H33B C33 H33C 109.5 .
C31 C34 H34A 109.4 .
C31 C34 H34B 109.6 .
H34A C34 H34B 109.5 .
C31 C34 H34C 109.4 .
H34A C34 H34C 109.5 .
H34B C34 H34C 109.5 .
O5 C35 C40 119.41(13) .
O5 C35 C36 117.37(14) .
C40 C35 C36 122.77(14) .
C37 C36 C35 116.42(14) .
C37 C36 C47 120.91(14) .
C35 C36 C47 122.66(14) .
C38 C37 C36 123.26(14) .
C38 C37 H37 118.4 .
C36 C37 H37 118.4 .
C39 C38 C37 117.32(14) .
C39 C38 C51 119.62(14) .
C37 C38 C51 123.06(14) .
C38 C39 C40 122.65(15) .
C38 C39 H39 118.7 .
C40 C39 H39 118.7 .
C39 C40 C35 117.51(14) .
C39 C40 C41 117.25(14) .
C35 C40 C41 125.20(14) .
C46 C41 C42 117.70(14) .
C46 C41 C40 118.76(14) .
C42 C41 C40 123.35(14) .
C41 C42 C43 123.06(15) .
C41 C42 O6 117.35(13) .
C43 C42 O6 119.54(14) .
C44 C43 C42 115.85(14) .
C44 C43 C55 121.59(14) .
C42 C43 C55 122.42(15) .
C43 C44 C45 123.61(15) .
C43 C44 H44 118.2 .
C45 C44 H44 118.2 .
C46 C45 C44 117.48(15) .
C46 C45 C59 119.87(15) .
C44 C45 C59 122.64(15) .
C45 C46 C41 122.09(15) .
C45 C46 H46 119.0 .
C41 C46 H46 119.0 .
C48 C47 C49 106.57(15) .
C48 C47 C36 111.88(14) .
C49 C47 C36 110.30(15) .
C48 C47 C50 107.20(16) .
C49 C47 C50 110.48(16) .
C36 C47 C50 110.31(13) .
C47 C48 H48A 109.5 .
C47 C48 H48B 109.5 .
H48A C48 H48B 109.5 .
C47 C48 H48C 109.4 .
H48A C48 H48C 109.5 .
H48B C48 H48C 109.5 .
C47 C49 H49A 109.4 .
C47 C49 H49B 109.5 .
H49A C49 H49B 109.5 .
C47 C49 H49C 109.5 .
H49A C49 H49C 109.5 .
H49B C49 H49C 109.5 .
C47 C50 H50A 109.5 .
C47 C50 H50B 109.5 .
H50A C50 H50B 109.5 .
C47 C50 H50C 109.4 .
H50A C50 H50C 109.5 .
H50B C50 H50C 109.5 .
C38 C51 C52 112.49(14) .
C38 C51 C54 109.63(14) .
C52 C51 C54 107.79(15) .
C38 C51 C53 108.52(13) .
C52 C51 C53 109.05(15) .
C54 C51 C53 109.31(16) .
C51 C52 H52A 109.5 .
C51 C52 H52B 109.5 .
H52A C52 H52B 109.5 .
C51 C52 H52C 109.5 .
H52A C52 H52C 109.5 .
H52B C52 H52C 109.5 .
C51 C53 H53A 109.4 .
C51 C53 H53B 109.5 .
H53A C53 H53B 109.5 .
C51 C53 H53C 109.6 .
H53A C53 H53C 109.5 .
H53B C53 H53C 109.5 .
C51 C54 H54A 109.5 .
C51 C54 H54B 109.4 .
H54A C54 H54B 109.5 .
C51 C54 H54C 109.5 .
H54A C54 H54C 109.5 .
H54B C54 H54C 109.5 .
C56 C55 C57 107.45(14) .
C56 C55 C58 107.00(16) .
C57 C55 C58 109.79(17) .
C56 C55 C43 111.25(15) .
C57 C55 C43 108.77(14) .
C58 C55 C43 112.46(14) .
C55 C56 H56A 109.5 .
C55 C56 H56B 109.4 .
H56A C56 H56B 109.5 .
C55 C56 H56C 109.5 .
H56A C56 H56C 109.5 .
H56B C56 H56C 109.5 .
C55 C57 H57A 109.4 .
C55 C57 H57B 109.5 .
H57A C57 H57B 109.5 .
C55 C57 H57C 109.5 .
H57A C57 H57C 109.5 .
H57B C57 H57C 109.5 .
C55 C58 H58A 109.5 .
C55 C58 H58B 109.4 .
H58A C58 H58B 109.5 .
C55 C58 H58C 109.5 .
H58A C58 H58C 109.5 .
H58B C58 H58C 109.5 .
C61 C59 C45 112.63(15) .
C61 C59 C62 109.06(18) .
C45 C59 C62 107.79(16) .
C61 C59 C60 107.73(19) .
C45 C59 C60 110.41(16) .
C62 C59 C60 109.17(19) .
C59 C60 H60A 109.3 .
C59 C60 H60B 109.5 .
H60A C60 H60B 109.5 .
C59 C60 H60C 109.6 .
H60A C60 H60C 109.5 .
H60B C60 H60C 109.5 .
C59 C61 H61A 109.4 .
C59 C61 H61B 109.4 .
H61A C61 H61B 109.5 .
C59 C61 H61C 109.6 .
H61A C61 H61C 109.5 .
H61B C61 H61C 109.5 .
C59 C62 H62A 109.5 .
C59 C62 H62B 109.5 .
H62A C62 H62B 109.5 .
C59 C62 H62C 109.4 .
H62A C62 H62C 109.5 .
H62B C62 H62C 109.5 .
O7 C63 Rh1 176.28(17) .
C65 C64 H64A 106.7 .
C65 C64 H64B 113.7 .
H64A C64 H64B 109.5 .
C65 C64 H64C 107.9 .
H64A C64 H64C 109.5 .
H64B C64 H64C 109.5 .
C66 C65 C64 131.0(8) .
C66 C65 H65A 100.7 .
C64 C65 H65A 102.7 .
C66 C65 H65B 107.0 .
C64 C65 H65B 106.6 .
H65A C65 H65B 106.6 .
C65 C66 C67 136.2(7) .
C65 C66 H66A 104.9 .
C67 C66 H66A 105.3 .
C65 C66 H66B 97.5 .
C67 C66 H66B 104.1 .
H66A C66 H66B 105.3 .
C68 C67 C66 112.0(5) .
C68 C67 H67A 108.9 .
C66 C67 H67A 109.5 .
C68 C67 H67B 109.2 .
C66 C67 H67B 108.8 .
H67A C67 H67B 108.4 .
C67 C68 H68A 108.0 .
C67 C68 H68B 111.5 .
H68A C68 H68B 109.5 .
C67 C68 H68C 108.8 .
H68A C68 H68C 109.5 .
H68B C68 H68C 109.5 .
C70 C69 H69A 112.3 .
C70 C69 H69B 104.4 .
H69A C69 H69B 109.5 .
C70 C69 H69C 111.5 .
H69A C69 H69C 109.5 .
H69B C69 H69C 109.5 .
C69 C70 C71 101.6(5) .
C69 C70 H70A 111.4 .
C71 C70 H70A 111.4 .
C69 C70 H70B 111.4 .
C71 C70 H70B 111.4 .
H70A C70 H70B 109.3 .
C71 C71 C70 102.7(6) 3_656
C71 C71 H71A 111.2 3_656
C70 C71 H71A 111.2 .
C71 C71 H71B 111.2 3_656
C70 C71 H71B 111.2 .
H71A C71 H71B 109.1 .

loop_
_geom_bond_atom_site_label_1
_geom_bond_atom_site_label_2
_geom_bond_distance
_geom_bond_site_symmetry_2
Rh1 C63 1.9069(19) .
Rh1 C1 2.0338(16) .
Rh1 P2 2.2245(4) .
Rh1 P1 2.2475(4) .
P1 O3 1.5970(12) .
P1 O2 1.6089(11) .
P1 O1 1.6233(12) .
P2 O5 1.5914(12) .
P2 O6 1.6135(12) .
P2 O4 1.6215(13) .
O1 C6 1.4008(19) .
O2 C7 1.4024(19) .
O3 C14 1.4093(19) .
O4 C2 1.406(2) .
O5 C35 1.3993(19) .
O6 C42 1.410(2) .
O7 C63 1.143(2) .
C1 C2 1.393(2) .
C1 C6 1.395(2) .
C2 C3 1.384(2) .
C3 C4 1.397(3) .
C3 H3 0.9500 .
C4 C5 1.391(3) .
C4 H4 0.9500 .
C5 C6 1.384(2) .
C5 H5 0.9500 .
C7 C12 1.395(2) .
C7 C8 1.406(2) .
C8 C9 1.394(2) .
C8 C19 1.541(2) .
C9 C10 1.400(2) .
C9 H9 0.9500 .
C10 C11 1.390(2) .
C10 C23 1.527(2) .
C11 C12 1.399(2) .
C11 H11 0.9500 .
C12 C13 1.491(2) .
C13 C14 1.391(2) .
C13 C18 1.402(2) .
C14 C15 1.409(2) .
C15 C16 1.393(2) .
C15 C27 1.545(2) .
C16 C17 1.403(2) .
C16 H16 0.9500 .
C17 C18 1.388(2) .
C17 C31 1.535(2) .
C18 H18 0.9500 .
C19 C20 1.532(3) .
C19 C21 1.534(2) .
C19 C22 1.536(3) .
C20 H20A 0.9800 .
C20 H20B 0.9800 .
C20 H20C 0.9800 .
C21 H21A 0.9800 .
C21 H21B 0.9800 .
C21 H21C 0.9800 .
C22 H22A 0.9800 .
C22 H22B 0.9800 .
C22 H22C 0.9800 .
C23 C26 1.520(3) .
C23 C25 1.529(3) .
C23 C24 1.540(4) .
C24 H24A 0.9800 .
C24 H24B 0.9800 .
C24 H24C 0.9800 .
C25 H25A 0.9800 .
C25 H25B 0.9800 .
C25 H25C 0.9800 .
C26 H26A 0.9800 .
C26 H26B 0.9800 .
C26 H26C 0.9800 .
C27 C30 1.538(2) .
C27 C29 1.539(2) .
C27 C28 1.539(2) .
C28 H28A 0.9800 .
C28 H28B 0.9800 .
C28 H28C 0.9800 .
C29 H29A 0.9800 .
C29 H29B 0.9800 .
C29 H29C 0.9800 .
C30 H30A 0.9800 .
C30 H30B 0.9800 .
C30 H30C 0.9800 .
C31 C34 1.528(3) .
C31 C32 1.535(3) .
C31 C33 1.539(3) .
C32 H32A 0.9800 .
C32 H32B 0.9800 .
C32 H32C 0.9800 .
C33 H33A 0.9800 .
C33 H33B 0.9800 .
C33 H33C 0.9800 .
C34 H34A 0.9800 .
C34 H34B 0.9800 .
C34 H34C 0.9800 .
C35 C40 1.399(2) .
C35 C36 1.405(2) .
C36 C37 1.400(2) .
C36 C47 1.537(2) .
C37 C38 1.397(2) .
C37 H37 0.9500 .
C38 C39 1.392(2) .
C38 C51 1.531(2) .
C39 C40 1.394(2) .
C39 H39 0.9500 .
C40 C41 1.491(2) .
C41 C46 1.396(2) .
C41 C42 1.397(2) .
C42 C43 1.405(2) .
C43 C44 1.397(2) .
C43 C55 1.543(2) .
C44 C45 1.398(2) .
C44 H44 0.9500 .
C45 C46 1.392(2) .
C45 C59 1.530(2) .
C46 H46 0.9500 .
C47 C48 1.534(2) .
C47 C49 1.536(3) .
C47 C50 1.540(3) .
C48 H48A 0.9800 .
C48 H48B 0.9800 .
C48 H48C 0.9800 .
C49 H49A 0.9800 .
C49 H49B 0.9800 .
C49 H49C 0.9800 .
C50 H50A 0.9800 .
C50 H50B 0.9800 .
C50 H50C 0.9800 .
C51 C52 1.535(2) .
C51 C54 1.537(3) .
C51 C53 1.538(2) .
C52 H52A 0.9800 .
C52 H52B 0.9800 .
C52 H52C 0.9800 .
C53 H53A 0.9800 .
C53 H53B 0.9800 .
C53 H53C 0.9800 .
C54 H54A 0.9800 .
C54 H54B 0.9800 .
C54 H54C 0.9800 .
C55 C56 1.537(2) .
C55 C57 1.538(3) .
C55 C58 1.539(3) .
C56 H56A 0.9800 .
C56 H56B 0.9800 .
C56 H56C 0.9800 .
C57 H57A 0.9800 .
C57 H57B 0.9800 .
C57 H57C 0.9800 .
C58 H58A 0.9800 .
C58 H58B 0.9800 .
C58 H58C 0.9800 .
C59 C61 1.525(3) .
C59 C62 1.533(3) .
C59 C60 1.534(3) .
C60 H60A 0.9800 .
C60 H60B 0.9800 .
C60 H60C 0.9800 .
C61 H61A 0.9800 .
C61 H61B 0.9800 .
C61 H61C 0.9800 .
C62 H62A 0.9800 .
C62 H62B 0.9800 .
C62 H62C 0.9800 .
C64 C65 1.523(8) .
C64 H64A 0.9800 .
C64 H64B 0.9800 .
C64 H64C 0.9800 .
C65 C66 1.200(9) .
C65 H65A 0.9900 .
C65 H65B 0.9900 .
C66 C67 1.485(8) .
C66 H66A 0.9900 .
C66 H66B 0.9900 .
C67 C68 1.467(7) .
C67 H67A 0.9900 .
C67 H67B 0.9900 .
C68 H68A 0.9800 .
C68 H68B 0.9800 .
C68 H68C 0.9800 .
C69 C70 1.279(8) .
C69 H69A 0.9800 .
C69 H69B 0.9800 .
C69 H69C 0.9800 .
C70 C71 1.467(8) .
C70 H70A 0.9900 .
C70 H70B 0.9900 .
C71 C71 1.374(14) 3_656
C71 H71A 0.9900 .
C71 H71B 0.9900 .

loop_
_geom_torsion_atom_site_label_1
_geom_torsion_atom_site_label_2
_geom_torsion_atom_site_label_3
_geom_torsion_atom_site_label_4
_geom_torsion
_geom_torsion_site_symmetry_4
C63 Rh1 P1 O3 -61.61(7) .
C1 Rh1 P1 O3 119.68(6) .
P2 Rh1 P1 O3 126.41(6) .
C63 Rh1 P1 O2 70.50(8) .
C1 Rh1 P1 O2 -108.20(7) .
P2 Rh1 P1 O2 -101.48(6) .
C63 Rh1 P1 O1 -179.03(7) .
C1 Rh1 P1 O1 2.26(6) .
P2 Rh1 P1 O1 8.99(6) .
C63 Rh1 P2 O5 -62.68(8) .
C1 Rh1 P2 O5 116.22(7) .
P1 Rh1 P2 O5 109.49(6) .
C63 Rh1 P2 O6 67.04(8) .
C1 Rh1 P2 O6 -114.06(7) .
P1 Rh1 P2 O6 -120.80(6) .
C63 Rh1 P2 O4 -179.76(7) .
C1 Rh1 P2 O4 -0.86(6) .
P1 Rh1 P2 O4 -7.60(7) .
O3 P1 O1 C6 -125.73(10) .
O2 P1 O1 C6 127.67(10) .
Rh1 P1 O1 C6 -2.08(11) .
O3 P1 O2 C7 37.83(13) .
O1 P1 O2 C7 145.07(12) .
Rh1 P1 O2 C7 -98.29(12) .
O2 P1 O3 C14 50.09(13) .
O1 P1 O3 C14 -49.61(12) .
Rh1 P1 O3 C14 -168.68(10) .
O5 P2 O4 C2 -120.96(10) .
O6 P2 O4 C2 132.94(10) .
Rh1 P2 O4 C2 1.26(11) .
O6 P2 O5 C35 6.05(16) .
O4 P2 O5 C35 -94.17(15) .
Rh1 P2 O5 C35 146.25(13) .
O5 P2 O6 C42 72.48(11) .
O4 P2 O6 C42 179.70(10) .
Rh1 P2 O6 C42 -60.92(11) .
C63 Rh1 C1 C2 18.6(12) .
P2 Rh1 C1 C2 0.43(11) .
P1 Rh1 C1 C2 177.68(13) .
C63 Rh1 C1 C6 -161.6(11) .
P2 Rh1 C1 C6 -179.74(13) .
P1 Rh1 C1 C6 -2.49(11) .
C6 C1 C2 C3 0.1(2) .
Rh1 C1 C2 C3 179.99(13) .
C6 C1 C2 O4 -179.61(13) .
Rh1 C1 C2 O4 0.24(19) .
P2 O4 C2 C3 179.22(12) .
P2 O4 C2 C1 -1.02(17) .
C1 C2 C3 C4 -0.7(3) .
O4 C2 C3 C4 179.10(15) .
C2 C3 C4 C5 0.3(3) .
C3 C4 C5 C6 0.6(3) .
C4 C5 C6 C1 -1.1(3) .
C4 C5 C6 O1 177.80(15) .
C2 C1 C6 C5 0.8(2) .
Rh1 C1 C6 C5 -179.06(12) .
C2 C1 C6 O1 -178.18(12) .
Rh1 C1 C6 O1 1.98(19) .
P1 O1 C6 C5 -178.66(12) .
P1 O1 C6 C1 0.35(17) .
P1 O2 C7 C12 -65.72(19) .
P1 O2 C7 C8 120.80(14) .
C12 C7 C8 C9 5.3(2) .
O2 C7 C8 C9 178.44(15) .
C12 C7 C8 C19 -170.78(16) .
O2 C7 C8 C19 2.4(2) .
C7 C8 C9 C10 -1.4(3) .
C19 C8 C9 C10 174.73(17) .
C8 C9 C10 C11 -2.1(3) .
C8 C9 C10 C23 -179.29(18) .
C9 C10 C11 C12 2.0(3) .
C23 C10 C11 C12 179.10(18) .
O2 C7 C12 C11 -178.68(15) .
C8 C7 C12 C11 -5.4(3) .
O2 C7 C12 C13 -0.7(2) .
C8 C7 C12 C13 172.56(15) .
C10 C11 C12 C7 1.6(3) .
C10 C11 C12 C13 -176.50(17) .
C7 C12 C13 C14 51.7(2) .
C11 C12 C13 C14 -130.38(18) .
C7 C12 C13 C18 -132.73(18) .
C11 C12 C13 C18 45.2(2) .
C18 C13 C14 C15 -7.4(2) .
C12 C13 C14 C15 168.26(15) .
C18 C13 C14 O3 177.15(14) .
C12 C13 C14 O3 -7.2(2) .
P1 O3 C14 C13 -67.14(17) .
P1 O3 C14 C15 117.22(14) .
C13 C14 C15 C16 7.2(2) .
O3 C14 C15 C16 -177.37(14) .
C13 C14 C15 C27 -171.04(15) .
O3 C14 C15 C27 4.4(2) .
C14 C15 C16 C17 -1.6(2) .
C27 C15 C16 C17 176.72(16) .
C15 C16 C17 C18 -3.6(3) .
C15 C16 C17 C31 178.03(16) .
C16 C17 C18 C13 3.5(3) .
C31 C17 C18 C13 -178.15(16) .
C14 C13 C18 C17 1.7(3) .
C12 C13 C18 C17 -174.13(16) .
C9 C8 C19 C20 120.39(19) .
C7 C8 C19 C20 -63.7(2) .
C9 C8 C19 C21 0.5(3) .
C7 C8 C19 C21 176.41(18) .
C9 C8 C19 C22 -117.60(18) .
C7 C8 C19 C22 58.3(2) .
C11 C10 C23 C26 -107.1(2) .
C9 C10 C23 C26 69.9(3) .
C11 C10 C23 C25 14.0(3) .
C9 C10 C23 C25 -169.0(2) .
C11 C10 C23 C24 132.6(2) .
C9 C10 C23 C24 -50.4(3) .
C16 C15 C27 C30 -7.4(2) .
C14 C15 C27 C30 170.79(15) .
C16 C15 C27 C29 112.45(18) .
C14 C15 C27 C29 -69.4(2) .
C16 C15 C27 C28 -126.01(17) .
C14 C15 C27 C28 52.2(2) .
C18 C17 C31 C34 4.6(3) .
C16 C17 C31 C34 -177.16(18) .
C18 C17 C31 C32 -115.8(2) .
C16 C17 C31 C32 62.4(2) .
C18 C17 C31 C33 124.73(19) .
C16 C17 C31 C33 -57.0(2) .
P2 O5 C35 C40 -47.1(2) .
P2 O5 C35 C36 140.39(13) .
O5 C35 C36 C37 172.28(14) .
C40 C35 C36 C37 0.0(2) .
O5 C35 C36 C47 -6.4(2) .
C40 C35 C36 C47 -178.68(15) .
C35 C36 C37 C38 1.0(2) .
C47 C36 C37 C38 179.73(15) .
C36 C37 C38 C39 0.1(2) .
C36 C37 C38 C51 179.83(15) .
C37 C38 C39 C40 -2.3(2) .
C51 C38 C39 C40 177.93(15) .
C38 C39 C40 C35 3.3(2) .
C38 C39 C40 C41 -174.39(14) .
O5 C35 C40 C39 -174.18(14) .
C36 C35 C40 C39 -2.1(2) .
O5 C35 C40 C41 3.3(2) .
C36 C35 C40 C41 175.39(15) .
C39 C40 C41 C46 38.2(2) .
C35 C40 C41 C46 -139.32(16) .
C39 C40 C41 C42 -136.63(16) .
C35 C40 C41 C42 45.9(2) .
C46 C41 C42 C43 -5.4(2) .
C40 C41 C42 C43 169.48(15) .
C46 C41 C42 O6 177.41(13) .
C40 C41 C42 O6 -7.7(2) .
P2 O6 C42 C41 -71.80(16) .
P2 O6 C42 C43 110.88(14) .
C41 C42 C43 C44 4.4(2) .
O6 C42 C43 C44 -178.44(14) .
C41 C42 C43 C55 -171.40(15) .
O6 C42 C43 C55 5.8(2) .
C42 C43 C44 C45 -0.4(3) .
C55 C43 C44 C45 175.43(16) .
C43 C44 C45 C46 -2.4(3) .
C43 C44 C45 C59 176.58(16) .
C44 C45 C46 C41 1.4(2) .
C59 C45 C46 C41 -177.61(16) .
C42 C41 C46 C45 2.3(2) .
C40 C41 C46 C45 -172.77(15) .
C37 C36 C47 C48 2.0(2) .
C35 C36 C47 C48 -179.29(16) .
C37 C36 C47 C49 -116.39(17) .
C35 C36 C47 C49 62.3(2) .
C37 C36 C47 C50 121.28(18) .
C35 C36 C47 C50 -60.1(2) .
C39 C38 C51 C52 -175.65(15) .
C37 C38 C51 C52 4.6(2) .
C39 C38 C51 C54 -55.7(2) .
C37 C38 C51 C54 124.57(18) .
C39 C38 C51 C53 63.6(2) .
C37 C38 C51 C53 -116.10(18) .
C44 C43 C55 C56 1.8(2) .
C42 C43 C55 C56 177.38(16) .
C44 C43 C55 C57 -116.35(18) .
C42 C43 C55 C57 59.2(2) .
C44 C43 C55 C58 121.83(19) .
C42 C43 C55 C58 -62.6(2) .
C46 C45 C59 C61 -162.49(18) .
C44 C45 C59 C61 18.6(3) .
C46 C45 C59 C62 77.2(2) .
C44 C45 C59 C62 -101.8(2) .
C46 C45 C59 C60 -42.0(2) .
C44 C45 C59 C60 139.07(19) .
C1 Rh1 C63 O7 4(4) .
P2 Rh1 C63 O7 22(3) .
P1 Rh1 C63 O7 -155(3) .
C64 C65 C66 C67 -171.2(11) .
C65 C66 C67 C68 1(2) .
C69 C70 C71 C71 179.7(7) 3_656
